data_4341433
loop_
_publ_author_name
'Olshansky, Jacob H.'
'Wiener, Karina J.'
'Smith, Matthew D.'
'Nourmahnad, Anahita'
'Charles, Max J.'
'Zeller, Matthias'
'Schrier, Joshua'
'Norquist, Alexander J.'

_publ_section_title
;
 Formation Principles for Vanadium Selenites: The Role of pH on Product
 Composition
;
_journal_name_full 'Inorganic Chemistry'
_journal_page_first 141103102403006
_journal_paper_doi 10.1021/ic501736r
_journal_year 2014
_chemical_absolute_configuration ad
_chemical_formula_moiety 'H4 O21 Se6 V3, C5 H14 N2'
_chemical_formula_sum 'C5 H18 N2 O21 Se6 V3'
_chemical_formula_weight 1068.79
_space_group_IT_number 1
_symmetry_cell_setting triclinic
_symmetry_space_group_name_Hall 'P 1'
_symmetry_space_group_name_H-M 'P 1'
_atom_sites_solution_hydrogens geom
_atom_sites_solution_primary direct
_atom_sites_solution_secondary difmap
_cell_angle_alpha 93.598(4)
_cell_angle_beta 108.804(4)
_cell_angle_gamma 103.521(4)
_cell_formula_units_Z 1
_cell_length_a 8.031(3)
_cell_length_b 8.923(3)
_cell_length_c 9.111(3)
_cell_measurement_reflns_used 1564
_cell_measurement_temperature 100(2)
_cell_measurement_theta_max 31.56
_cell_measurement_theta_min 2.78
_cell_volume 594.1(4)
_computing_cell_refinement 'Apex2 v2011.2-0'
_computing_data_collection 'Apex2 v2011.2-0 (Bruker, 2011)'
_computing_data_reduction 'Apex2 v2011.2-0'
_computing_molecular_graphics 'SHELXTL 6.14'
_computing_publication_material 'SHELXTL 6.14'
_computing_structure_refinement
;  
SHELXTL 6.14, Shelxle (H\"ubschle et al., 2011)
;
_computing_structure_solution 'SHELXTL 6.14 (Bruker, 2003; Sheldrick, 2008)'
_diffrn_ambient_temperature 100(2)
_diffrn_measured_fraction_theta_full 0.996
_diffrn_measured_fraction_theta_max 0.915
_diffrn_measurement_device_type 'Bruker AXS SMART APEX CCD diffractometer'
_diffrn_measurement_method '\w scans'
_diffrn_radiation_monochromator graphite
_diffrn_radiation_source 'fine-focus sealed tube'
_diffrn_radiation_type MoK\a
_diffrn_radiation_wavelength 0.71073
_diffrn_reflns_av_R_equivalents 0.0241
_diffrn_reflns_av_sigmaI/netI 0.0381
_diffrn_reflns_limit_h_max 11
_diffrn_reflns_limit_h_min -11
_diffrn_reflns_limit_k_max 13
_diffrn_reflns_limit_k_min -12
_diffrn_reflns_limit_l_max 13
_diffrn_reflns_limit_l_min -13
_diffrn_reflns_number 13896
_diffrn_reflns_theta_full 28.00
_diffrn_reflns_theta_max 31.82
_diffrn_reflns_theta_min 2.37
_diffrn_standards_number 0
_exptl_absorpt_coefficient_mu 10.444
_exptl_absorpt_correction_T_max 0.7463
_exptl_absorpt_correction_T_min 0.4946
_exptl_absorpt_correction_type multi-scan
_exptl_absorpt_process_details 'Apex2  v2011.2-0 (Bruker, 2011)'
_exptl_crystal_colour green
_exptl_crystal_density_diffrn 2.987
_exptl_crystal_density_method 'not measured'
_exptl_crystal_description plate
_exptl_crystal_F_000 503
_exptl_crystal_size_max 0.28
_exptl_crystal_size_mid 0.17
_exptl_crystal_size_min 0.07
_refine_diff_density_max 0.958
_refine_diff_density_min -0.817
_refine_diff_density_rms 0.165
_refine_ls_abs_structure_details 'Flack H D (1983), Acta Cryst. A39, 876-881, 3363 Friedel pairs'
_refine_ls_abs_structure_Flack 0.050(19)
_refine_ls_extinction_method none
_refine_ls_goodness_of_fit_ref 1.046
_refine_ls_hydrogen_treatment constr
_refine_ls_matrix_type full
_refine_ls_number_parameters 291
_refine_ls_number_reflns 7087
_refine_ls_number_restraints 18
_refine_ls_restrained_S_all 1.045
_refine_ls_R_factor_all 0.0414
_refine_ls_R_factor_gt 0.0367
_refine_ls_shift/su_max 0.001
_refine_ls_shift/su_mean 0.000
_refine_ls_structure_factor_coef Fsqd
_refine_ls_weighting_details 'calc w=1/[\s^2^(Fo^2^)+(0.0561P)^2^+1.1105P] where P=(Fo^2^+2Fc^2^)/3'
_refine_ls_weighting_scheme calc
_refine_ls_wR_factor_gt 0.0922
_refine_ls_wR_factor_ref 0.0979
_reflns_number_gt 6422
_reflns_number_total 7087
_reflns_threshold_expression I>2\s(I)
_oxford_refine_ls_scale 0.5552(3)
_cod_data_source_file ic501736r_si_002.cif
_cod_data_source_block '[C5H14N2][(VO)3(SeO3)2(HSeO3)4]-1a'
_cod_depositor_comments
;
The following automatic conversions were performed:

'_symmetry_cell_setting' value 'Triclinic' changed to 'triclinic'
according to
/home/saulius/struct/COD-crude-data--automatic-downloads/rss-feeds/ACS/lib/dictionaries/cif_core.dic
dictionary named 'cif_core.dic' version 2.4.2 from 2011-04-26.

Automatic conversion script
Id: cif_fix_values 2827 2014-09-09 07:05:25Z andrius 
;
_cod_original_cell_volume 594.1(3)
_cod_original_sg_symbol_H-M P1
_cod_database_code 4341433

loop_
_symmetry_equiv_pos_as_xyz
'x, y, z'

loop_
_atom_site_label
_atom_site_type_symbol
_atom_site_fract_x
_atom_site_fract_y
_atom_site_fract_z
_atom_site_U_iso_or_equiv
_atom_site_occupancy
_atom_site_adp_type
V1 V 0.7570(2) 0.24442(17) 0.50165(17) 0.0067(3) 1.0000 Uani
V2 V 1.2428(2) 0.75531(17) 0.50121(18) 0.0076(3) 1.0000 Uani
V3 V 1.0065(3) -0.0554(3) 1.0031(3) 0.0088(17) 0.6918 Uani
V4 V 0.9915(7) 0.0506(7) 0.9963(6) 0.0088(17) 0.3082 Uani
Se1 Se 0.65934(10) -0.03315(8) 0.69311(9) 0.00751(16) 1.0000 Uani
Se2 Se 1.34344(10) 1.03186(8) 0.30966(9) 0.00763(16) 1.0000 Uani
Se3 Se 0.80857(11) -0.01362(9) 0.24898(9) 0.00981(18) 1.0000 Uani
Se4 Se 1.19328(11) 1.01625(9) 0.74945(9) 0.01036(18) 1.0000 Uani
Se5 Se 0.85352(10) 0.61368(8) 0.52654(9) 0.00741(17) 1.0000 Uani
Se6 Se 1.14616(10) 0.38734(8) 0.47593(9) 0.00753(17) 1.0000 Uani
O1 O 0.7593(9) 0.3193(8) 0.6671(8) 0.0133(4) 1.0000 Uani
O2 O 0.7031(9) 0.0184(7) 0.5305(8) 0.0098(4) 1.0000 Uani
O3 O 1.0288(8) 0.2599(7) 0.5585(8) 0.0105(4) 1.0000 Uani
O4 O 0.8034(9) 0.4422(7) 0.4067(7) 0.0091(4) 1.0000 Uani
O5 O 1.4856(9) 1.2165(7) 0.3805(8) 0.0111(9) 1.0000 Uani
O6 O 0.7357(10) 0.1451(8) 0.2658(8) 0.0117(4) 1.0000 Uani
O7 O 1.2424(9) 0.6783(8) 0.3355(8) 0.0133(4) 1.0000 Uani
O8 O 1.2956(9) 0.9817(7) 0.4723(8) 0.0098(4) 1.0000 Uani
O9 O 0.9717(9) 0.7406(7) 0.4434(8) 0.0105(4) 1.0000 Uani
O10 O 1.1917(9) 0.5547(7) 0.5945(8) 0.0091(4) 1.0000 Uani
O11 O 0.5134(8) -0.2156(7) 0.6199(8) 0.0098(8) 1.0000 Uani
O12 O 1.2616(10) 0.8563(8) 0.7356(8) 0.0117(4) 1.0000 Uani
O13 O 1.0306(14) -0.2235(11) 1.0355(11) 0.0144(8) 0.6918 Uani
O14 O 0.8501(8) -0.0934(7) 0.7818(7) 0.0111(9) 1.0000 Uani
O15 O 1.2070(9) 1.0434(9) 0.9401(8) 0.0161(5) 1.0000 Uani
O16 O 1.1519(8) 1.0818(7) 0.2108(7) 0.0098(8) 1.0000 Uani
O17 O 0.7913(9) -0.0339(9) 0.0582(8) 0.0161(5) 1.0000 Uani
O18 O 0.966(3) 0.222(2) 0.960(2) 0.0144(8) 0.3082 Uani
O19 O 0.6025(9) -0.1652(8) 0.2114(8) 0.0141(4) 1.0000 Uani
O20 O 1.3983(9) 1.1648(8) 0.7899(8) 0.0141(4) 1.0000 Uani
O21 O 0.6392(8) 0.6484(8) 0.4399(8) 0.0107(4) 1.0000 Uani
O22 O 1.3596(8) 0.3509(8) 0.5613(8) 0.0107(4) 1.0000 Uani
N1 N 0.5047(16) 0.3785(13) 1.0859(14) 0.0196(12) 0.6918 Uani
N2 N 0.4181(14) 0.6348(11) 0.9353(12) 0.0196(12) 0.6918 Uani
N3 N 0.486(3) 0.621(3) 0.916(3) 0.0196(12) 0.3082 Uani
N4 N 0.566(3) 0.366(3) 1.080(3) 0.0196(12) 0.3082 Uani
C1 C 0.6532(16) 0.5005(14) 1.0590(14) 0.0192(12) 0.6918 Uani
C2 C 0.5691(16) 0.5731(14) 0.9167(14) 0.0167(11) 0.6918 Uani
C3 C 0.2690(16) 0.5104(15) 0.9566(14) 0.0192(12) 0.6918 Uani
C4 C 0.3527(16) 0.4360(15) 1.0999(14) 0.0167(11) 0.6918 Uani
C5 C 0.801(2) 0.429(2) 1.040(2) 0.0334(18) 0.6918 Uani
C6 C 0.337(3) 0.499(3) 0.944(3) 0.0192(12) 0.3082 Uani
C7 C 0.416(3) 0.431(3) 1.092(3) 0.0167(11) 0.3082 Uani
C8 C 0.713(3) 0.481(3) 1.045(3) 0.0192(12) 0.3082 Uani
C9 C 0.632(3) 0.554(3) 0.899(3) 0.0167(11) 0.3082 Uani
C10 C 0.191(4) 0.573(5) 0.961(5) 0.0334(18) 0.3082 Uani
H1 H 0.6009 -0.1978 0.2956 0.0500 1.0000 Uiso
H2 H 1.3855 1.2213 0.7187 0.0500 1.0000 Uiso
H3 H 0.5964 0.6665 0.5098 0.0500 1.0000 Uiso
H4 H 1.3826 0.2991 0.4937 0.0500 1.0000 Uiso
H5 H 0.4592 0.2975 1.0040 0.0500 0.6918 Uiso
H6 H 0.5554 0.3395 1.1760 0.0500 0.6918 Uiso
H7 H 0.7097 0.5838 1.1526 0.0500 0.6918 Uiso
H8 H 0.5205 0.4939 0.8216 0.0500 0.6918 Uiso
H9 H 0.6639 0.6592 0.9035 0.0500 0.6918 Uiso
H10 H 0.3692 0.6787 0.8481 0.0500 0.6918 Uiso
H11 H 0.4652 0.7120 1.0208 0.0500 0.6918 Uiso
H12 H 0.1742 0.5566 0.9723 0.0500 0.6918 Uiso
H13 H 0.2110 0.4302 0.8620 0.0500 0.6918 Uiso
H14 H 0.2577 0.3483 1.1104 0.0500 0.6918 Uiso
H15 H 0.3974 0.5141 1.1956 0.0500 0.6918 Uiso
H16 H 0.8981 0.5094 1.0264 0.0500 0.6918 Uiso
H17 H 0.7476 0.3470 0.9486 0.0500 0.6918 Uiso
H18 H 0.8514 0.3828 1.1344 0.0500 0.6918 Uiso
H19 H 0.4367 0.6618 0.8269 0.0500 0.3082 Uiso
H20 H 0.5361 0.7010 0.9992 0.0500 0.3082 Uiso
H21 H 0.2804 0.4130 0.8521 0.0500 0.3082 Uiso
H22 H 0.3194 0.3480 1.1062 0.0500 0.3082 Uiso
H23 H 0.4638 0.5139 1.1837 0.0500 0.3082 Uiso
H24 H 0.5175 0.2810 1.0018 0.0500 0.3082 Uiso
H25 H 0.6178 0.3317 1.1726 0.0500 0.3082 Uiso
H26 H 0.8018 0.4278 1.0271 0.0500 0.3082 Uiso
H27 H 0.7799 0.5647 1.1357 0.0500 0.3082 Uiso
H28 H 0.5812 0.4736 0.8046 0.0500 0.3082 Uiso
H29 H 0.7293 0.6372 0.8845 0.0500 0.3082 Uiso
H30 H 0.0807 0.4915 0.9512 0.0500 0.3082 Uiso
H31 H 0.2364 0.6378 1.0640 0.0500 0.3082 Uiso
H32 H 0.1613 0.6386 0.8787 0.0500 0.3082 Uiso

loop_
_atom_site_aniso_label
_atom_site_aniso_U_11
_atom_site_aniso_U_22
_atom_site_aniso_U_33
_atom_site_aniso_U_23
_atom_site_aniso_U_13
_atom_site_aniso_U_12
V1 0.0066 0.0059 0.0067 0.0013 0.0019 0.0005
V2 0.0071 0.0067 0.0081 0.0012 0.0022 0.0005
V3 0.0076 0.0107 0.0067 0.0013 0.0015 0.0009
V4 0.0076 0.0107 0.0067 0.0013 0.0015 0.0009
Se1 0.0076 0.0077 0.0069 0.0009 0.0029 0.0009
Se2 0.0078 0.0061 0.0085 0.0012 0.0033 0.0003
Se3 0.0085 0.0111 0.0090 -0.0007 0.0021 0.0030
Se4 0.0089 0.0096 0.0108 -0.0013 0.0027 0.0008
Se5 0.0075 0.0051 0.0088 0.0010 0.0024 0.0008
Se6 0.0069 0.0072 0.0073 0.0008 0.0019 0.0005
O1 0.0153 0.0135 0.0119 0.0024 0.0060 0.0033
O2 0.0119 0.0091 0.0092 0.0021 0.0049 0.0023
O3 0.0073 0.0078 0.0155 0.0044 0.0027 0.0013
O4 0.0105 0.0059 0.0093 0.0015 0.0027 0.0004
O5 0.0077 0.0100 0.0143 0.0036 0.0026 0.0014
O6 0.0131 0.0104 0.0112 0.0011 0.0039 0.0032
O7 0.0153 0.0135 0.0119 0.0024 0.0060 0.0033
O8 0.0119 0.0091 0.0092 0.0021 0.0049 0.0023
O9 0.0073 0.0078 0.0155 0.0044 0.0027 0.0013
O10 0.0105 0.0059 0.0093 0.0015 0.0027 0.0004
O11 0.0079 0.0106 0.0092 -0.0003 0.0010 0.0026
O12 0.0131 0.0104 0.0112 0.0011 0.0039 0.0032
O13 0.0223 0.0091 0.0067 0.0048 -0.0012 0.0025
O14 0.0077 0.0100 0.0143 0.0036 0.0026 0.0014
O15 0.0102 0.0244 0.0104 -0.0046 0.0034 0.0005
O16 0.0079 0.0106 0.0092 -0.0003 0.0010 0.0026
O17 0.0102 0.0244 0.0104 -0.0046 0.0034 0.0005
O18 0.0223 0.0091 0.0067 0.0048 -0.0012 0.0025
O19 0.0145 0.0112 0.0153 0.0036 0.0047 0.0013
O20 0.0145 0.0112 0.0153 0.0036 0.0047 0.0013
O21 0.0080 0.0117 0.0128 -0.0007 0.0036 0.0040
O22 0.0080 0.0117 0.0128 -0.0007 0.0036 0.0040
N1 0.0299 0.0151 0.0070 0.0026 0.0018 -0.0002
N2 0.0299 0.0151 0.0070 0.0026 0.0018 -0.0002
N3 0.0299 0.0151 0.0070 0.0026 0.0018 -0.0002
N4 0.0299 0.0151 0.0070 0.0026 0.0018 -0.0002
C1 0.0249 0.0181 0.0103 0.0001 0.0046 0.0005
C2 0.0161 0.0178 0.0154 0.0067 0.0035 0.0051
C3 0.0249 0.0181 0.0103 0.0001 0.0046 0.0005
C4 0.0161 0.0178 0.0154 0.0067 0.0035 0.0051
C5 0.0273 0.0445 0.0265 0.0022 0.0116 0.0038
C6 0.0249 0.0181 0.0103 0.0001 0.0046 0.0005
C7 0.0161 0.0178 0.0154 0.0067 0.0035 0.0051
C8 0.0249 0.0181 0.0103 0.0001 0.0046 0.0005
C9 0.0161 0.0178 0.0154 0.0067 0.0035 0.0051
C10 0.0273 0.0445 0.0265 0.0022 0.0116 0.0038

loop_
_atom_type_symbol
_atom_type_description
_atom_type_scat_dispersion_real
_atom_type_scat_dispersion_imag
_atom_type_scat_source
C C 0.0033 0.0016 'International Tables Vol C Tables 4.2.6.8 and 6.1.1.4'
H H 0.0000 0.0000 'International Tables Vol C Tables 4.2.6.8 and 6.1.1.4'
N N 0.0061 0.0033 'International Tables Vol C Tables 4.2.6.8 and 6.1.1.4'
O O 0.0106 0.0060 'International Tables Vol C Tables 4.2.6.8 and 6.1.1.4'
V V 0.3005 0.5294 'International Tables Vol C Tables 4.2.6.8 and 6.1.1.4'
Se Se -0.0929 2.2259 'International Tables Vol C Tables 4.2.6.8 and 6.1.1.4'

loop_
_geom_angle_atom_site_label_1
_geom_angle_site_symmetry_1
_geom_angle_atom_site_label_2
_geom_angle_atom_site_label_3
_geom_angle_site_symmetry_3
_geom_angle
_geom_angle_publ_flag
O5 1_445 V1 O1 . 96.8(3) yes
O5 1_445 V1 O2 . 90.0(3) yes
O1 . V1 O2 . 98.8(3) yes
O5 1_445 V1 O3 . 163.39(7) yes
O1 . V1 O3 . 99.1(3) yes
O2 . V1 O3 . 91.3(3) yes
O5 1_445 V1 O4 . 86.5(2) yes
O1 . V1 O4 . 98.7(3) yes
O2 . V1 O4 . 162.4(5) yes
O5 1_445 V1 O6 . 79.4(3) yes
O1 . V1 O6 . 176.0(3) yes
O2 . V1 O6 . 82.5(3) yes
O3 . V1 O4 . 87.3(2) yes
O3 . V1 O6 . 84.4(2) yes
O4 . V1 O6 . 79.9(3) yes
O11 1_665 V2 O7 . 95.9(3) yes
O11 1_665 V2 O8 . 89.8(2) yes
O7 . V2 O8 . 99.5(3) yes
O11 1_665 V2 O9 . 164.1(7) yes
O7 . V2 O9 . 99.7(3) yes
O8 . V2 O9 . 90.8(3) yes
O11 1_665 V2 O10 . 87.9(3) yes
O7 . V2 O10 . 97.9(3) yes
O8 . V2 O10 . 162.6(5) yes
O11 1_665 V2 O12 . 80.3(3) yes
O7 . V2 O12 . 175.9(2) yes
O8 . V2 O12 . 81.9(3) yes
O9 . V2 O10 . 86.8(2) yes
O9 . V2 O12 . 84.0(2) yes
O10 . V2 O12 . 80.8(3) yes
O16 1_546 V3 O17 1_556 84.0(7) yes
O16 1_546 V3 O15 1_545 84.9(3) yes
O17 1_556 V3 O15 1_545 147.1(11) yes
O16 1_546 V3 O13 . 103.9(3) yes
O17 1_556 V3 O13 . 106.743(16) yes
O15 1_545 V3 O13 . 105.93(2) yes
O16 1_546 V3 O14 . 153.287(10) yes
O17 1_556 V3 O14 . 88.227(7) yes
O15 1_545 V3 O14 . 87.91(3) yes
O16 1_546 V3 O18 . 74.43(3) yes
O17 1_556 V3 O18 . 71.834(15) yes
O15 1_545 V3 O18 . 75.41(3) yes
O13 . V3 O14 . 102.76(2) yes
O13 . V3 O18 . 177.879 yes
O14 . V3 O18 . 78.864(14) yes
O15 1_545 V4 O16 1_546 86.156(8) yes
O15 1_545 V4 O17 1_556 154.430(9) yes
O16 1_546 V4 O17 1_556 89.727(9) yes
O15 1_545 V4 O13 . 75.229(15) yes
O16 1_546 V4 O13 . 77.371(14) yes
O17 1_556 V4 O13 . 79.24(3) yes
Se3 1_556 V4 O13 . 81.000(19) yes
Se4 1_545 V4 O13 . 82.20(2) yes
O15 1_545 V4 O14 . 83.29(3) yes
O16 1_546 V4 O14 . 149.855(8) yes
O17 1_556 V4 O14 . 87.808(12) yes
O15 1_545 V4 O18 . 102.833(16) yes
O16 1_546 V4 O18 . 105.600(12) yes
O17 1_556 V4 O18 . 102.58(3) yes
O13 . V4 O14 . 72.653(8) yes
O13 . V4 O18 . 176.438 yes
O14 . V4 O18 . 104.26(3) yes
O2 . Se1 O11 . 100.4(3) yes
O2 . Se1 O14 . 99.1(4) yes
O11 . Se1 O14 . 96.4(3) yes
O5 . Se2 O8 . 100.9(3) yes
O5 . Se2 O16 . 98.0(3) yes
O8 . Se2 O16 . 100.1(3) yes
O6 . Se3 O17 . 101.9(4) yes
O6 . Se3 O19 . 101.1(4) yes
O17 . Se3 O19 . 92.6(2) yes
O12 . Se4 O15 . 103.3(4) yes
O12 . Se4 O20 . 102.0(4) yes
O15 . Se4 O20 . 91.3(2) yes
O4 . Se5 O9 . 101.99(18) yes
O4 . Se5 O21 . 95.14(17) yes
O9 . Se5 O21 . 97.9(3) yes
O3 . Se6 O10 . 101.3(2) yes
O3 . Se6 O22 . 97.5(3) yes
O10 . Se6 O22 . 96.40(17) yes
V4 1_565 O15 V3 1_565 29.226(9) yes
V4 1_565 O15 Se4 . 121.424(18) yes
V3 1_565 O15 Se4 . 121.064(17) yes
V3 1_564 O16 V4 1_564 28.793(10) yes
V3 1_564 O16 Se2 . 113.232(17) yes
V4 1_564 O16 Se2 . 136.247(9) yes
V3 1_554 O17 V4 1_554 29.197(10) yes
V3 1_554 O17 Se3 . 119.413(18) yes
V4 1_554 O17 Se3 . 121.555(18) yes
V3 . O18 V4 . 2.980 yes
Se3 . O19 H1 . 109.5 no
Se4 . O20 H2 . 109.5 no
Se5 . O21 H3 . 109.5 no
Se6 . O22 H4 . 109.5 no
C1 . N1 C4 . 114.18(2) yes
C1 . N1 H5 . 108.7 no
C4 . N1 H5 . 108.7 no
C1 . N1 H6 . 108.7 no
C4 . N1 H6 . 108.7 no
C7 . N1 H6 . 113.7 no
H5 . N1 H6 . 107.6 no
C1 . N1 H24 . 92.5 no
C4 . N1 H24 . 134.7 no
C7 . N1 H24 . 138.3 no
H6 . N1 H24 . 95.0 no
C1 . N1 H25 . 89.0 no
C4 . N1 H25 . 134.0 no
C7 . N1 H25 . 137.6 no
H5 . N1 H25 . 99.3 no
H24 . N1 H25 . 78.8 no
C2 . N2 C3 . 112.524(18) yes
C2 . N2 C6 . 88.61(3) yes
C2 . N2 H10 . 109.1 no
C3 . N2 H10 . 109.1 no
C6 . N2 H10 . 118.4 no
C2 . N2 H11 . 109.1 no
C3 . N2 H11 . 109.1 no
C6 . N2 H11 . 121.3 no
H10 . N2 H11 . 107.8 no
C3 . N2 H19 . 127.8 no
C6 . N2 H19 . 119.8 no
H11 . N2 H19 . 118.9 no
C3 . N2 H20 . 137.6 no
C6 . N2 H20 . 131.0 no
H19 . N2 H20 . 93.5 no
C2 . N3 C6 . 104.34(2) yes
C6 . N3 C9 . 111.53(2) yes
C2 . N3 H10 . 150.8 no
C6 . N3 H10 . 86.6 no
C9 . N3 H10 . 143.3 no
C2 . N3 H11 . 133.8 no
C6 . N3 H11 . 84.7 no
C9 . N3 H11 . 137.4 no
H10 . N3 H11 . 73.3 no
C2 . N3 H19 . 117.4 no
C6 . N3 H19 . 109.3 no
C9 . N3 H19 . 109.3 no
H11 . N3 H19 . 100.9 no
C2 . N3 H20 . 108.3 no
C6 . N3 H20 . 109.3 no
C9 . N3 H20 . 109.3 no
H10 . N3 H20 . 92.9 no
H19 . N3 H20 . 108.0 no
C1 . N4 C7 . 90.64(3) yes
C1 . N4 C8 . 23.049 yes
C7 . N4 C8 . 113.502(18) yes
C1 . N4 H5 . 125.3 no
C7 . N4 H5 . 76.2 no
C8 . N4 H5 . 125.8 no
C1 . N4 H6 . 125.6 no
C7 . N4 H6 . 76.8 no
C8 . N4 H6 . 131.3 no
H5 . N4 H6 . 102.9 no
C1 . N4 H24 . 122.1 no
C7 . N4 H24 . 108.9 no
C8 . N4 H24 . 108.9 no
H6 . N4 H24 . 112.0 no
C1 . N4 H25 . 116.5 no
C7 . N4 H25 . 108.9 no
C8 . N4 H25 . 108.9 no
H5 . N4 H25 . 118.0 no
H24 . N4 H25 . 107.7 no
N1 . C1 N4 . 20.844(3) yes
N1 . C1 C2 . 109.14(2) yes
N4 . C1 C2 . 120.111(13) yes
N1 . C1 C5 . 110.22(2) yes
N4 . C1 C5 . 89.385(10) yes
C2 . C1 C5 . 111.97(2) yes
N1 . C1 C9 . 122.367(14) yes
N4 . C1 C9 . 124.689(9) yes
C2 . C1 C9 . 23.959(8) yes
C5 . C1 C9 . 88.11(2) yes
N1 . C1 H7 . 108.5 no
N4 . C1 H7 . 116.5 no
C2 . C1 H7 . 108.5 no
C5 . C1 H7 . 108.5 no
C9 . C1 H7 . 116.5 no
N1 . C1 H27 . 130.7 no
N4 . C1 H27 . 123.8 no
C2 . C1 H27 . 116.1 no
C9 . C1 H27 . 106.9 no
C1 . C2 N2 . 110.45(2) yes
C1 . C2 N3 . 119.850(19) yes
N2 . C2 C8 . 129.886(11) yes
N3 . C2 C8 . 139.065(9) yes
C1 . C2 H8 . 109.6 no
N2 . C2 H8 . 109.6 no
N3 . C2 H8 . 108.5 no
C8 . C2 H8 . 99.6 no
C1 . C2 H9 . 109.6 no
N2 . C2 H9 . 109.6 no
N3 . C2 H9 . 100.4 no
C8 . C2 H9 . 98.3 no
H8 . C2 H9 . 108.1 no
N2 . C3 C4 . 108.58(2) yes
N2 . C3 C7 . 94.67(2) yes
N2 . C3 C10 . 97.43(2) yes
C4 . C3 C10 . 119.66(2) yes
C7 . C3 C10 . 135.299(16) yes
N2 . C3 H12 . 110.0 no
C4 . C3 H12 . 110.0 no
C7 . C3 H12 . 127.2 no
N2 . C3 H13 . 110.0 no
C4 . C3 H13 . 110.0 no
C7 . C3 H13 . 105.4 no
C10 . C3 H13 . 110.3 no
H12 . C3 H13 . 108.4 no
N2 . C3 H21 . 90.6 no
C4 . C3 H21 . 97.5 no
C7 . C3 H21 . 85.9 no
C10 . C3 H21 . 136.5 no
H12 . C3 H21 . 137.1 no
C3 . C4 N1 . 111.17(2) yes
N1 . C4 C6 . 88.02(2) yes
C3 . C4 H14 . 109.4 no
N1 . C4 H14 . 109.4 no
C6 . C4 H14 . 122.4 no
C3 . C4 H15 . 109.4 no
N1 . C4 H15 . 109.4 no
C6 . C4 H15 . 117.1 no
H14 . C4 H15 . 108.0 no
C3 . C4 H22 . 123.7 no
C6 . C4 H22 . 123.6 no
H15 . C4 H22 . 119.1 no
C3 . C4 H23 . 112.3 no
N1 . C4 H23 . 78.3 no
C6 . C4 H23 . 105.9 no
H14 . C4 H23 . 130.9 no
H22 . C4 H23 . 123.9 no
C1 . C5 H16 . 109.5 no
C8 . C5 H16 . 103.7 no
C1 . C5 H17 . 109.5 no
C8 . C5 H17 . 109.4 no
H16 . C5 H17 . 109.5 no
C1 . C5 H18 . 109.5 no
H16 . C5 H18 . 109.5 no
H17 . C5 H18 . 109.5 no
C4 . C6 N3 . 124.699(9) yes
C4 . C6 N2 . 123.184(15) yes
N3 . C6 C7 . 109.99(2) yes
N2 . C6 C7 . 117.289(12) yes
C4 . C6 C10 . 89.835(16) yes
N3 . C6 C10 . 109.37(2) yes
N2 . C6 C10 . 84.289(10) yes
C7 . C6 C10 . 109.54(2) yes
C4 . C6 H13 . 105.8 no
N3 . C6 H13 . 129.2 no
N2 . C6 H13 . 125.9 no
C7 . C6 H13 . 116.5 no
C10 . C6 H13 . 73.6 no
C4 . C6 H21 . 112.0 no
N3 . C6 H21 . 109.3 no
N2 . C6 H21 . 123.3 no
C7 . C6 H21 . 109.3 no
C10 . C6 H21 . 109.3 no
C6 . C7 N4 . 109.99(2) yes
N4 . C7 C3 . 130.510(11) yes
C6 . C7 N1 . 113.41(2) yes
C3 . C7 N1 . 133.338(17) yes
C6 . C7 H15 . 103.8 no
N4 . C7 H15 . 134.2 no
C3 . C7 H15 . 87.8 no
N1 . C7 H15 . 135.2 no
C6 . C7 H22 . 109.7 no
N4 . C7 H22 . 109.7 no
C3 . C7 H22 . 95.6 no
N1 . C7 H22 . 103.2 no
H15 . C7 H22 . 86.0 no
C6 . C7 H23 . 109.7 no
N4 . C7 H23 . 109.7 no
C3 . C7 H23 . 101.2 no
N1 . C7 H23 . 112.4 no
H22 . C7 H23 . 108.2 no
N4 . C8 C2 . 96.79(2) yes
N4 . C8 C5 . 106.32(2) yes
C2 . C8 C5 . 136.789(15) yes
N4 . C8 C9 . 111.16(2) yes
C2 . C8 C9 . 20.979(4) yes
C5 . C8 C9 . 116.160(7) yes
N4 . C8 H7 . 87.7 no
C2 . C8 H7 . 83.4 no
C5 . C8 H7 . 132.5 no
C9 . C8 H7 . 99.1 no
N4 . C8 H26 . 109.4 no
C2 . C8 H26 . 130.0 no
C5 . C8 H26 . 6.8 no
C9 . C8 H26 . 109.4 no
H7 . C8 H26 . 137.5 no
N4 . C8 H27 . 109.4 no
C2 . C8 H27 . 101.8 no
C5 . C8 H27 . 104.0 no
C9 . C8 H27 . 109.4 no
H7 . C8 H27 . 30.6 no
H26 . C8 H27 . 108.0 no
C8 . C9 N3 . 110.15(2) yes
C1 . C9 N3 . 87.773(15) yes
C8 . C9 H8 . 117.4 no
C1 . C9 H8 . 110.4 no
C8 . C9 H9 . 119.3 no
C1 . C9 H9 . 113.6 no
H8 . C9 H9 . 119.4 no
C8 . C9 H28 . 109.6 no
C1 . C9 H28 . 118.1 no
N3 . C9 H28 . 109.6 no
H9 . C9 H28 . 128.3 no
C8 . C9 H29 . 109.6 no
C1 . C9 H29 . 121.1 no
N3 . C9 H29 . 109.6 no
H8 . C9 H29 . 128.4 no
H28 . C9 H29 . 108.1 no
C6 . C10 C3 . 10.987 yes
C6 . C10 H30 . 109.5 no
C3 . C10 H30 . 99.4 no
C6 . C10 H31 . 109.5 no
C3 . C10 H31 . 110.2 no
H30 . C10 H31 . 109.5 no
C6 . C10 H32 . 109.5 no
C3 . C10 H32 . 118.2 no
H30 . C10 H32 . 109.5 no
H31 . C10 H32 . 109.5 no

loop_
_geom_bond_atom_site_label_1
_geom_bond_atom_site_label_2
_geom_bond_site_symmetry_2
_geom_bond_distance
_geom_bond_publ_flag
V1 O5 1_445 2.0466(5) yes
V1 O1 . 1.603(7) yes
V1 O2 . 2.014(6) yes
V1 O3 . 2.043(10) yes
V1 O4 . 2.024(6) yes
V1 O6 . 2.210(7) yes
V2 O11 1_665 2.0346(5) yes
V2 O7 . 1.618(7) yes
V2 O8 . 2.017(6) yes
V2 O9 . 2.038(6) yes
V2 O10 . 2.041(5) yes
V2 O12 . 2.210(6) yes
V3 O16 1_546 2.0152(4) yes
V3 O17 1_556 1.9948(5) yes
V3 O15 1_545 1.9221(4) yes
V3 O13 . 1.5896(4) yes
V3 O14 . 1.9594(5) yes
V4 O15 1_545 1.9706(5) yes
V4 O16 1_546 1.9227(5) yes
V4 O17 1_556 1.8819(4) yes
V4 O13 . 2.5682(7) yes
V4 O14 . 2.0820(5) yes
V4 O18 . 1.6241(4) yes
Se1 O2 . 1.696(7) yes
Se1 O11 . 1.714(6) yes
Se1 O14 . 1.712(7) yes
Se2 O5 . 1.717(7) yes
Se2 O8 . 1.707(7) yes
Se2 O16 . 1.689(7) yes
Se3 O6 . 1.670(8) yes
Se3 O17 . 1.693(7) yes
Se3 O19 . 1.793(4) yes
Se4 O12 . 1.656(4) yes
Se4 O15 . 1.703(5) yes
Se4 O20 . 1.769(4) yes
Se5 O4 . 1.707(4) yes
Se5 O9 . 1.681(7) yes
Se5 O21 . 1.757(4) yes
Se6 O3 . 1.677(7) yes
Se6 O10 . 1.679(4) yes
Se6 O22 . 1.756(7) yes
O19 H1 . 0.840 no
O20 H2 . 0.840 no
O21 H3 . 0.840 no
O22 H4 . 0.840 no
N1 C1 . 1.5100(3) yes
N1 C4 . 1.4681(3) yes
N1 H5 . 0.920 no
N1 H6 . 0.920 no
N1 H24 . 1.168 no
N1 H25 . 1.174 no
N2 C2 . 1.4952(3) yes
N2 C3 . 1.5016(3) yes
N2 H10 . 0.920 no
N2 H11 . 0.920 no
N2 H19 . 1.079 no
N2 H20 . 0.961 no
N3 C6 . 1.5224(3) yes
N3 C9 . 1.4770(3) yes
N3 H10 . 1.193 no
N3 H11 . 1.294 no
N3 H19 . 0.920 no
N3 H20 . 0.920 no
N4 C7 . 1.4844(3) yes
N4 C8 . 1.5087(3) yes
N4 H5 . 0.951 no
N4 H6 . 0.948 no
N4 H24 . 0.920 no
N4 H25 . 0.920 no
C1 C2 . 1.5162(3) yes
C1 C5 . 1.5215(3) yes
C1 C9 . 1.5351(4) yes
C1 H7 . 1.000 no
C1 H27 . 1.035 no
C2 H8 . 0.990 no
C2 H9 . 0.990 no
C3 C4 . 1.5317(3) yes
C3 C10 . 0.94237(19) yes
C3 H12 . 0.990 no
C3 H13 . 0.990 no
C3 H21 . 1.289 no
C4 C6 . 1.5388(4) yes
C4 H14 . 0.990 no
C4 H15 . 0.990 no
C4 H22 . 0.779 no
C4 H23 . 1.033 no
C5 C8 . 0.9402(2) yes
C5 H16 . 0.980 no
C5 H17 . 0.980 no
C5 H18 . 0.980 no
C6 C7 . 1.5201(3) yes
C6 C10 . 1.5192(3) yes
C6 H13 . 1.055 no
C6 H21 . 1.000 no
C7 H15 . 1.235 no
C7 H22 . 0.990 no
C7 H23 . 0.990 no
C8 C9 . 1.5363(3) yes
C8 H26 . 0.990 no
C8 H27 . 0.990 no
C9 H8 . 0.952 no
C9 H9 . 0.904 no
C9 H28 . 0.990 no
C9 H29 . 0.990 no
C10 H30 . 0.980 no
C10 H31 . 0.980 no
C10 H32 . 0.980 no

loop_
_geom_hbond_atom_site_label_D
_geom_hbond_atom_site_label_H
_geom_hbond_atom_site_label_A
_geom_hbond_site_symmetry_A
_geom_hbond_angle_DHA
_geom_hbond_distance_DH
_geom_hbond_distance_HA
_geom_hbond_distance_DA
_geom_hbond_publ_flag
O19 H1 O21 1_545 150.538(3) 0.840 1.966 2.729 yes
O20 H2 O22 1_565 179 0.84 1.89 2.726 yes
O21 H3 O11 1_565 153.889(7) 0.840 1.785 2.566 yes
O22 H4 O5 1_545 165.905(3) 0.840 1.742 2.565 yes
N1 H5 O15 1_445 132.576(10) 0.920 2.550 3.244 yes
N1 H5 O20 1_445 163 0.92 2.07 2.959 yes
N4 H5 O15 1_445 147.535(7) 0.951 2.550 3.391 yes
N4 H5 O20 1_445 135.688(7) 0.951 2.068 2.828 yes
N1 H6 O4 1_556 133.930(14) 0.920 2.330 3.041 yes
N1 H6 O5 1_446 142.952(13) 0.920 2.372 3.156 yes
N1 H6 O6 1_556 139.323(3) 0.920 2.520 3.273 yes
N4 H6 O5 1_446 166.508(4) 0.948 2.372 3.302 yes
C2 H8 O22 1_455 164.689(3) 0.990 2.408 3.373 yes
C9 H8 O22 1_455 149.066(3) 0.952 2.408 3.261 yes
N2 H10 O10 1_455 128.575(16) 0.920 2.327 2.988 yes
N2 H10 O12 1_455 153 0.92 2.14 2.986 yes
N3 H10 O12 1_455 156 1.19 2.14 3.262 yes
N2 H11 O19 1_566 164.642(3) 0.920 1.843 2.741 yes
C4 H14 O18 1_455 134.972(12) 0.990 2.267 3.049 yes
C4 H15 O21 1_556 149.957(9) 0.990 2.439 3.333 yes
C5 H16 O13 1_565 148 0.98 2.35 3.229 yes
C5 H16 C10 1_655 147.153(11) 0.980 2.555 3.420 yes
C5 H17 O1 . 135.787(9) 0.980 2.597 3.369 yes
N2 H19 O11 1_565 166.181(4) 1.079 2.414 3.471 yes
N3 H19 O10 1_455 132.380(14) 0.920 2.334 3.031 yes
N3 H19 O11 1_565 141.961(14) 0.920 2.414 3.189 yes
N3 H19 O12 1_455 140.717(3) 0.920 2.498 3.262 yes
N2 H20 O19 1_566 127.188(6) 0.961 2.050 2.741 yes
N3 H20 O19 1_566 163 0.92 2.05 2.944 yes
C4 H23 O21 1_556 154.992(3) 1.033 2.369 3.333 yes
C7 H23 O21 1_556 159.375(4) 0.990 2.369 3.314 yes
N1 H24 O20 1_445 141.550(10) 1.168 1.953 2.959 yes
N4 H24 O20 1_445 158 0.92 1.95 2.828 yes
N1 H25 O4 1_556 127.732(14) 1.174 2.178 3.041 yes
N1 H25 O6 1_556 152.852(4) 1.174 2.185 3.273 yes
N4 H25 O4 1_556 135.545(15) 0.920 2.178 2.907 yes
N4 H25 O6 1_556 141.756(4) 0.920 2.185 2.963 yes
C9 H28 O22 1_455 152.895(7) 0.990 2.349 3.261 yes
C9 H29 O13 1_565 136.426(13) 0.990 2.350 3.142 yes
C10 H30 O18 1_455 144.158(3) 0.980 2.385 3.231 yes
C10 H30 C5 1_455 143.167(9) 0.980 2.584 3.420 yes
C10 H31 O7 1_456 150.374(8) 0.980 2.462 3.350 yes
C10 H32 O12 1_455 150.169(10) 0.980 2.525 3.410 yes
